data_8000087
loop_
_publ_author_name
'Hirotsu, Masakazu'
'Taruno, Shinsuke'
'Yoshimura, Takashi'
'Ueno, Keiji'
'Unno, Masafumi'
'Matsumoto, Hideyuki'

_publ_section_title
;
 Synthesis and Structures of the First Titanium(IV) Complexes with Cyclic
 Tetrasiloxide Ligands: Incomplete and Complete Cage Titanosiloxanes
;
_journal_issue 11
_journal_name_full 'Chemistry Letters'
_journal_page_first 1542
_journal_paper_doi 10.1246/cl.2005.1542
_journal_volume 34
_journal_year 2005
_chemical_formula_sum 'C27 H37 Cl2 O8 Si4 Ti2'
_chemical_formula_weight 768.63
_space_group_IT_number 2
_symmetry_space_group_name_Hall '-P 1'
_symmetry_space_group_name_H-M 'P -1'
_atom_sites_solution_hydrogens geom
_atom_sites_solution_primary direct
_atom_sites_solution_secondary difmap
_audit_creation_method SHELXL-97
_cell_angle_alpha 115.471(10)
_cell_angle_beta 95.790(9)
_cell_angle_gamma 114.590(10)
_cell_formula_units_Z 2
_cell_length_a 13.071(8)
_cell_length_b 13.186(11)
_cell_length_c 13.487(11)
_cell_measurement_temperature 293(2)
_cell_volume 1794(2)
_computing_structure_refinement 'SHELXL-97 (Sheldrick, 1997)'
_diffrn_ambient_temperature 293(2)
_diffrn_measured_fraction_theta_full 0.926
_diffrn_measured_fraction_theta_max 0.926
_diffrn_radiation_monochromator graphite
_diffrn_radiation_source 'fine-focus sealed tube'
_diffrn_radiation_type MoK\a
_diffrn_radiation_wavelength 0.71073
_diffrn_reflns_av_R_equivalents 0.0155
_diffrn_reflns_av_sigmaI/netI 0.0239
_diffrn_reflns_limit_h_max 14
_diffrn_reflns_limit_h_min -16
_diffrn_reflns_limit_k_max 17
_diffrn_reflns_limit_k_min -17
_diffrn_reflns_limit_l_max 17
_diffrn_reflns_limit_l_min -17
_diffrn_reflns_number 14918
_diffrn_reflns_theta_full 27.50
_diffrn_reflns_theta_max 27.50
_diffrn_reflns_theta_min 1.78
_exptl_absorpt_coefficient_mu 0.770
_exptl_crystal_density_diffrn 1.423
_exptl_crystal_density_method 'not measured'
_exptl_crystal_F_000 794
_refine_diff_density_max 0.685
_refine_diff_density_min -1.196
_refine_diff_density_rms 0.106
_refine_ls_extinction_method none
_refine_ls_goodness_of_fit_ref 0.968
_refine_ls_hydrogen_treatment mixed
_refine_ls_matrix_type full
_refine_ls_number_parameters 536
_refine_ls_number_reflns 7631
_refine_ls_number_restraints 0
_refine_ls_restrained_S_all 0.968
_refine_ls_R_factor_all 0.0451
_refine_ls_R_factor_gt 0.0437
_refine_ls_shift/su_max 0.093
_refine_ls_shift/su_mean 0.011
_refine_ls_structure_factor_coef Fsqd
_refine_ls_weighting_details 'calc w=1/[\s^2^(Fo^2^)+(0.0903P)^2^+3.0480P] where P=(Fo^2^+2Fc^2^)/3'
_refine_ls_weighting_scheme calc
_refine_ls_wR_factor_gt 0.1273
_refine_ls_wR_factor_ref 0.1311
_reflns_number_gt 7417
_reflns_number_total 7631
_reflns_threshold_expression >2sigma(I)
_cod_data_source_file 34-1542sup1.cif
_cod_data_source_block 2
_cod_database_code 8000087

loop_
_symmetry_equiv_pos_as_xyz
'x, y, z'
'-x, -y, -z'

loop_
_atom_site_label
_atom_site_type_symbol
_atom_site_fract_x
_atom_site_fract_y
_atom_site_fract_z
_atom_site_U_iso_or_equiv
_atom_site_adp_type
_atom_site_occupancy
_atom_site_symmetry_multiplicity
_atom_site_calc_flag
Ti1 Ti 0.80352(3) 0.82399(4) 0.57876(3) 0.01013(11) Uani 1 1 d
Ti2 Ti 0.33925(3) 0.71354(4) 0.60945(3) 0.01051(11) Uani 1 1 d
Si1 Si 0.63559(5) 0.40095(6) 0.65751(5) 0.00945(13) Uani 1 1 d
Si2 Si 0.75237(5) 0.70359(5) 0.75438(5) 0.00914(13) Uani 1 1 d
Si3 Si 0.51201(5) 0.68973(6) 0.79478(5) 0.00962(13) Uani 1 1 d
Si4 Si 0.39413(5) 0.38637(5) 0.69633(5) 0.00902(13) Uani 1 1 d
Cl1 Cl 0.99271(5) 0.87301(6) 0.57882(6) 0.02445(15) Uani 1 1 d
Cl2 Cl 0.39994(6) 0.92795(6) 0.68575(6) 0.02349(15) Uani 1 1 d
O1 O 0.61662(14) 0.32626(15) 0.51867(14) 0.0140(3) Uani 1 1 d
O2 O 0.77566(14) 0.73088(15) 0.64977(14) 0.0137(3) Uani 1 1 d
O3 O 0.44728(14) 0.72038(16) 0.71116(14) 0.0158(3) Uani 1 1 d
O4 O 0.28601(14) 0.29936(16) 0.57206(14) 0.0140(3) Uani 1 1 d
O5 O 0.72269(14) 0.55702(15) 0.71346(14) 0.0142(3) Uani 1 1 d
O6 O 0.64149(14) 0.72032(17) 0.78212(15) 0.0168(3) Uani 1 1 d
O7 O 0.42983(15) 0.53727(15) 0.75282(15) 0.0162(3) Uani 1 1 d
O8 O 0.50644(14) 0.37049(16) 0.67168(15) 0.0158(3) Uani 1 1 d
C1 C 0.8890(2) 1.0527(2) 0.7053(2) 0.0239(5) Uani 1 1 d
C2 C 0.8314(3) 1.0196(3) 0.5933(3) 0.0257(6) Uani 1 1 d
C3 C 0.7088(3) 0.9367(3) 0.5638(2) 0.0267(6) Uani 1 1 d
C4 C 0.6915(2) 0.9170(3) 0.6560(3) 0.0254(6) Uani 1 1 d
C5 C 0.8030(3) 0.9905(3) 0.7446(2) 0.0238(5) Uani 1 1 d
C6 C 0.1682(3) 0.5073(3) 0.5217(3) 0.0321(7) Uani 1 1 d
C7 C 0.1905(2) 0.5644(3) 0.6415(3) 0.0286(6) Uani 1 1 d
C8 C 0.1769(2) 0.6729(3) 0.6797(3) 0.0301(7) Uani 1 1 d
C9 C 0.1432(3) 0.6806(3) 0.5824(4) 0.0361(8) Uani 1 1 d
C10 C 0.1374(2) 0.5775(4) 0.4845(3) 0.0351(7) Uani 1 1 d
C11 C 0.7028(2) 0.3452(2) 0.7350(2) 0.0174(5) Uani 1 1 d
C12 C 0.6950(3) 0.3944(3) 0.8580(2) 0.0281(6) Uani 1 1 d
C13 C 0.6460(4) 0.1962(3) 0.6672(3) 0.0385(8) Uani 1 1 d
C21 C 0.88998(19) 0.8216(2) 0.8856(2) 0.0151(4) Uani 1 1 d
C22 C 0.9988(2) 0.8158(3) 0.8570(3) 0.0283(6) Uani 1 1 d
C23 C 0.8751(3) 0.8013(3) 0.9881(2) 0.0284(6) Uani 1 1 d
C31 C 0.5335(2) 0.7940(2) 0.9497(2) 0.0175(5) Uani 1 1 d
C32 C 0.4154(3) 0.7742(3) 0.9703(2) 0.0271(6) Uani 1 1 d
C33 C 0.6208(3) 0.9390(3) 0.9944(3) 0.0340(7) Uani 1 1 d
C41 C 0.3417(2) 0.3313(2) 0.7966(2) 0.0161(4) Uani 1 1 d
C42 C 0.3136(3) 0.1917(3) 0.7554(3) 0.0270(6) Uani 1 1 d
C43 C 0.2319(3) 0.3444(3) 0.8132(3) 0.0313(6) Uani 1 1 d
C51 C 0.0351(3) 0.6123(3) 0.0674(4) 0.0380(8) Uani 1 1 d
C52 C -0.0092(9) 0.5766(14) 0.1401(8) 0.215(9) Uani 1 1 d
C53 C -0.0632(4) 0.4468(6) 0.1216(5) 0.0616(12) Uani 1 1 d
C54 C 0.0778(6) 0.6520(8) -0.0011(9) 0.111(3) Uani 1 1 d
C55 C -0.0167(5) 0.4894(7) 0.0505(6) 0.0847(18) Uani 1 1 d
H1 H 0.967(4) 1.104(4) 0.740(3) 0.038(10) Uiso 1 1 d
H2 H 0.870(4) 1.038(4) 0.547(4) 0.045(11) Uiso 1 1 d
H3 H 0.657(4) 0.905(4) 0.504(4) 0.052(13) Uiso 1 1 d
H4 H 0.614(4) 0.859(4) 0.654(4) 0.047(11) Uiso 1 1 d
H5 H 0.817(3) 0.991(4) 0.819(3) 0.034(9) Uiso 1 1 d
H6 H 0.173(4) 0.436(5) 0.473(4) 0.052(12) Uiso 1 1 d
H7 H 0.225(4) 0.547(4) 0.699(4) 0.045(11) Uiso 1 1 d
H8 H 0.193(4) 0.737(5) 0.756(4) 0.053(12) Uiso 1 1 d
H10 H 0.119(4) 0.566(4) 0.407(4) 0.040(10) Uiso 1 1 d
H11 H 0.785(3) 0.382(4) 0.741(3) 0.031(9) Uiso 1 1 d
H12A H 0.732(4) 0.366(4) 0.903(4) 0.047(12) Uiso 1 1 d
H12B H 0.607(4) 0.345(4) 0.852(4) 0.045(11) Uiso 1 1 d
H12C H 0.730(4) 0.488(4) 0.902(4) 0.047(12) Uiso 1 1 d
H13A H 0.683(4) 0.163(5) 0.707(4) 0.063(14) Uiso 1 1 d
H13B H 0.870(4) 0.265(5) 0.422(4) 0.058(14) Uiso 1 1 d
H13C H 0.560(5) 0.157(5) 0.657(4) 0.064(14) Uiso 1 1 d
H21 H 0.904(3) 0.908(3) 0.915(3) 0.018(7) Uiso 1 1 d
H22A H 1.069(3) 0.878(4) 0.926(3) 0.035(10) Uiso 1 1 d
H22B H 0.984(3) 0.732(4) 0.828(3) 0.035(10) Uiso 1 1 d
H22C H 1.012(3) 0.833(4) 0.800(3) 0.031(9) Uiso 1 1 d
H23A H 0.874(3) 0.713(4) 0.968(3) 0.036(10) Uiso 1 1 d
H23B H 0.939(3) 0.865(4) 1.056(3) 0.032(9) Uiso 1 1 d
H23C H 0.807(4) 0.812(4) 1.008(4) 0.054(13) Uiso 1 1 d
H31 H 0.570(3) 0.761(4) 0.990(3) 0.032(9) Uiso 1 1 d
H32A H 0.425(3) 0.832(4) 1.051(3) 0.035(10) Uiso 1 1 d
H32B H 0.373(3) 0.802(3) 0.929(3) 0.027(9) Uiso 1 1 d
H32C H 0.360(3) 0.682(4) 0.944(3) 0.030(9) Uiso 1 1 d
H33A H 0.634(4) 0.989(4) 1.075(4) 0.048(12) Uiso 1 1 d
H33B H 0.698(4) 0.945(4) 0.984(4) 0.055(13) Uiso 1 1 d
H33C H 0.590(4) 0.968(4) 0.950(4) 0.045(12) Uiso 1 1 d
H41 H 0.413(3) 0.406(3) 0.891(3) 0.017(7) Uiso 1 1 d
H42A H 0.391(4) 0.184(4) 0.746(4) 0.042(11) Uiso 1 1 d
H42B H 0.282(4) 0.166(4) 0.814(4) 0.054(13) Uiso 1 1 d
H42C H 0.233(5) 0.126(5) 0.674(5) 0.066(15) Uiso 1 1 d
H43A H 0.161(4) 0.277(4) 0.726(4) 0.047(12) Uiso 1 1 d
H43B H 0.252(4) 0.447(4) 0.858(4) 0.049(12) Uiso 1 1 d
H43C H 0.203(4) 0.318(4) 0.868(4) 0.041(10) Uiso 1 1 d

loop_
_atom_site_aniso_label
_atom_site_aniso_U_11
_atom_site_aniso_U_22
_atom_site_aniso_U_33
_atom_site_aniso_U_23
_atom_site_aniso_U_13
_atom_site_aniso_U_12
Ti1 0.00856(19) 0.00909(18) 0.00974(18) 0.00488(16) 0.00272(14) 0.00225(14)
Ti2 0.01005(19) 0.01011(19) 0.01140(19) 0.00522(16) 0.00437(14) 0.00543(15)
Si1 0.0094(3) 0.0079(3) 0.0109(3) 0.0050(2) 0.0039(2) 0.0041(2)
Si2 0.0075(3) 0.0070(3) 0.0092(3) 0.0037(2) 0.0020(2) 0.0016(2)
Si3 0.0102(3) 0.0077(3) 0.0091(3) 0.0031(2) 0.0040(2) 0.0043(2)
Si4 0.0081(3) 0.0076(3) 0.0090(3) 0.0039(2) 0.0037(2) 0.0025(2)
Cl1 0.0123(3) 0.0294(3) 0.0369(3) 0.0220(3) 0.0115(2) 0.0093(2)
Cl2 0.0308(3) 0.0123(3) 0.0260(3) 0.0081(2) 0.0119(2) 0.0114(2)
O1 0.0140(7) 0.0129(7) 0.0125(7) 0.0053(6) 0.0048(6) 0.0062(6)
O2 0.0143(7) 0.0123(7) 0.0120(7) 0.0065(6) 0.0045(6) 0.0045(6)
O3 0.0142(7) 0.0170(8) 0.0163(8) 0.0093(7) 0.0051(6) 0.0074(6)
O4 0.0138(7) 0.0152(7) 0.0115(7) 0.0065(6) 0.0039(6) 0.0068(6)
O5 0.0147(7) 0.0091(7) 0.0145(7) 0.0057(6) 0.0025(6) 0.0037(6)
O6 0.0128(8) 0.0170(8) 0.0192(8) 0.0085(7) 0.0061(6) 0.0074(6)
O7 0.0182(8) 0.0092(7) 0.0184(8) 0.0061(7) 0.0082(6) 0.0055(6)
O8 0.0132(8) 0.0169(8) 0.0197(8) 0.0102(7) 0.0084(6) 0.0082(6)
C1 0.0206(12) 0.0099(10) 0.0271(13) 0.0040(10) 0.0020(10) 0.0038(9)
C2 0.0443(16) 0.0179(11) 0.0289(13) 0.0175(11) 0.0221(12) 0.0195(12)
C3 0.0325(14) 0.0170(11) 0.0210(12) 0.0026(11) -0.0050(11) 0.0158(11)
C4 0.0222(12) 0.0176(11) 0.0420(15) 0.0152(12) 0.0180(11) 0.0135(10)
C5 0.0379(15) 0.0182(11) 0.0182(11) 0.0084(10) 0.0127(11) 0.0170(11)
C6 0.0191(12) 0.0145(11) 0.0437(17) 0.0059(12) 0.0175(12) 0.0016(10)
C7 0.0136(11) 0.0384(15) 0.0464(17) 0.0332(15) 0.0150(11) 0.0109(11)
C8 0.0151(12) 0.0305(14) 0.0290(14) 0.0071(12) 0.0141(10) 0.0063(11)
C9 0.0168(13) 0.0360(16) 0.072(2) 0.0356(17) 0.0204(14) 0.0183(12)
C10 0.0102(11) 0.0517(19) 0.0281(14) 0.0232(14) 0.0031(10) 0.0019(12)
C11 0.0175(11) 0.0190(11) 0.0223(11) 0.0142(10) 0.0077(9) 0.0108(9)
C12 0.0323(15) 0.0366(15) 0.0217(12) 0.0202(13) 0.0081(11) 0.0177(13)
C13 0.064(2) 0.0239(14) 0.0417(18) 0.0221(14) 0.0180(16) 0.0291(16)
C21 0.0106(10) 0.0127(10) 0.0143(10) 0.0052(9) 0.0006(8) 0.0025(8)
C22 0.0113(11) 0.0362(16) 0.0289(14) 0.0144(13) 0.0023(10) 0.0090(11)
C23 0.0252(13) 0.0308(14) 0.0136(11) 0.0108(11) -0.0027(10) 0.0049(11)
C31 0.0230(12) 0.0151(10) 0.0102(10) 0.0043(9) 0.0062(8) 0.0087(9)
C32 0.0298(14) 0.0230(13) 0.0226(13) 0.0069(11) 0.0167(11) 0.0123(11)
C33 0.0336(16) 0.0144(12) 0.0249(14) -0.0033(11) 0.0114(12) 0.0029(11)
C41 0.0182(11) 0.0170(10) 0.0137(10) 0.0101(9) 0.0072(8) 0.0068(9)
C42 0.0375(15) 0.0223(13) 0.0278(13) 0.0196(12) 0.0139(12) 0.0133(12)
C43 0.0305(15) 0.0423(17) 0.0379(16) 0.0283(15) 0.0269(13) 0.0210(13)
C51 0.0312(16) 0.0348(16) 0.051(2) 0.0180(16) 0.0191(15) 0.0227(14)
C52 0.117(7) 0.269(14) 0.105(6) -0.064(8) -0.034(5) 0.159(9)
C53 0.043(2) 0.079(3) 0.077(3) 0.046(3) 0.025(2) 0.036(2)
C54 0.072(4) 0.094(5) 0.163(8) 0.074(6) 0.014(5) 0.037(4)
C55 0.062(3) 0.099(5) 0.107(5) 0.059(4) 0.039(3) 0.044(3)

loop_
_atom_type_symbol
_atom_type_description
_atom_type_scat_dispersion_real
_atom_type_scat_dispersion_imag
_atom_type_scat_source
C C 0.0033 0.0016 'International Tables Vol C Tables 4.2.6.8 and 6.1.1.4'
H H 0.0000 0.0000 'International Tables Vol C Tables 4.2.6.8 and 6.1.1.4'
Cl Cl 0.1484 0.1585 'International Tables Vol C Tables 4.2.6.8 and 6.1.1.4'
Ti Ti 0.2776 0.4457 'International Tables Vol C Tables 4.2.6.8 and 6.1.1.4'
Si Si 0.0817 0.0704 'International Tables Vol C Tables 4.2.6.8 and 6.1.1.4'
O O 0.0106 0.0060 'International Tables Vol C Tables 4.2.6.8 and 6.1.1.4'

loop_
_geom_angle_atom_site_label_1
_geom_angle_atom_site_label_2
_geom_angle_atom_site_label_3
_geom_angle
_geom_angle_site_symmetry_1
_geom_angle_site_symmetry_3
O4 Ti1 O2 103.05(10) 2_666 .
O4 Ti1 Cl1 102.44(6) 2_666 .
O2 Ti1 Cl1 101.71(6) . .
O4 Ti1 C4 106.19(11) 2_666 .
O2 Ti1 C4 94.25(10) . .
Cl1 Ti1 C4 142.97(8) . .
O4 Ti1 C3 87.18(10) 2_666 .
O2 Ti1 C3 127.42(11) . .
Cl1 Ti1 C3 126.56(9) . .
C4 Ti1 C3 34.71(11) . .
O4 Ti1 C2 103.94(11) 2_666 .
O2 Ti1 C2 145.49(9) . .
Cl1 Ti1 C2 93.04(8) . .
C4 Ti1 C2 57.66(10) . .
C3 Ti1 C2 34.57(11) . .
O4 Ti1 C5 140.67(10) 2_666 .
O2 Ti1 C5 88.16(11) . .
Cl1 Ti1 C5 112.10(8) . .
C4 Ti1 C5 34.71(11) . .
C3 Ti1 C5 57.45(11) . .
C2 Ti1 C5 57.34(11) . .
O4 Ti1 C1 138.38(9) 2_666 .
O2 Ti1 C1 115.29(11) . .
Cl1 Ti1 C1 85.66(7) . .
C4 Ti1 C1 57.31(10) . .
C3 Ti1 C1 57.19(11) . .
C2 Ti1 C1 34.45(11) . .
C5 Ti1 C1 34.19(10) . .
O1 Ti2 O3 103.67(9) 2_666 .
O1 Ti2 Cl2 102.65(6) 2_666 .
O3 Ti2 Cl2 102.20(7) . .
O1 Ti2 C6 93.55(10) 2_666 .
O3 Ti2 C6 106.76(12) . .
Cl2 Ti2 C6 142.26(9) . .
O1 Ti2 C7 126.22(10) 2_666 .
O3 Ti2 C7 86.64(11) . .
Cl2 Ti2 C7 126.88(9) . .
C6 Ti2 C7 34.58(12) . .
O1 Ti2 C10 88.52(11) 2_666 .
O3 Ti2 C10 140.82(11) . .
Cl2 Ti2 C10 111.33(10) . .
C6 Ti2 C10 34.50(13) . .
C7 Ti2 C10 57.27(12) . .
O1 Ti2 C8 145.60(9) 2_666 .
O3 Ti2 C8 102.31(11) . .
Cl2 Ti2 C8 93.42(8) . .
C6 Ti2 C8 57.30(11) . .
C7 Ti2 C8 34.34(11) . .
C10 Ti2 C8 57.19(12) . .
O1 Ti2 C9 116.36(12) 2_666 .
O3 Ti2 C9 136.70(12) . .
Cl2 Ti2 C9 85.16(8) . .
C6 Ti2 C9 57.14(12) . .
C7 Ti2 C9 57.07(11) . .
C10 Ti2 C9 34.26(13) . .
C8 Ti2 C9 34.39(13) . .
O8 Si1 O5 110.04(9) . .
O8 Si1 O1 108.45(9) . .
O5 Si1 O1 108.32(9) . .
O8 Si1 C11 108.66(11) . .
O5 Si1 C11 109.45(12) . .
O1 Si1 C11 111.91(11) . .
O6 Si2 O5 110.34(9) . .
O6 Si2 O2 108.76(9) . .
O5 Si2 O2 109.06(9) . .
O6 Si2 C21 110.69(11) . .
O5 Si2 C21 108.96(10) . .
O2 Si2 C21 109.00(11) . .
O6 Si3 O7 110.34(9) . .
O6 Si3 O3 108.14(10) . .
O7 Si3 O3 108.65(11) . .
O6 Si3 C31 108.67(10) . .
O7 Si3 C31 109.80(11) . .
O3 Si3 C31 111.24(12) . .
O8 Si4 O7 110.29(9) . .
O8 Si4 O4 108.07(10) . .
O7 Si4 O4 108.40(10) . .
O8 Si4 C41 112.06(11) . .
O7 Si4 C41 108.61(11) . .
O4 Si4 C41 109.35(11) . .
Si1 O1 Ti2 156.61(11) . 2_666
Si2 O2 Ti1 155.19(11) . .
Si3 O3 Ti2 164.12(11) . .
Si4 O4 Ti1 160.00(11) . 2_666
Si2 O5 Si1 155.06(12) . .
Si2 O6 Si3 162.36(12) . .
Si4 O7 Si3 156.73(12) . .
Si4 O8 Si1 162.22(12) . .
C5 C1 C2 108.6(3) . .
C5 C1 Ti1 72.71(15) . .
C2 C1 Ti1 72.39(15) . .
C1 C2 C3 107.5(2) . .
C1 C2 Ti1 73.16(15) . .
C3 C2 Ti1 72.16(15) . .
C4 C3 C2 108.1(2) . .
C4 C3 Ti1 71.94(15) . .
C2 C3 Ti1 73.27(17) . .
C3 C4 C5 108.2(2) . .
C3 C4 Ti1 73.34(16) . .
C5 C4 Ti1 74.09(16) . .
C1 C5 C4 107.6(3) . .
C1 C5 Ti1 73.10(16) . .
C4 C5 Ti1 71.20(15) . .
C7 C6 C10 108.6(3) . .
C7 C6 Ti2 73.76(16) . .
C10 C6 Ti2 74.01(18) . .
C8 C7 C6 107.7(3) . .
C8 C7 Ti2 73.08(17) . .
C6 C7 Ti2 71.67(16) . .
C7 C8 C9 108.0(3) . .
C7 C8 Ti2 72.58(15) . .
C9 C8 Ti2 73.25(16) . .
C10 C9 C8 108.0(3) . .
C10 C9 Ti2 72.38(16) . .
C8 C9 Ti2 72.35(16) . .
C9 C10 C6 107.7(3) . .
C9 C10 Ti2 73.35(17) . .
C6 C10 Ti2 71.49(17) . .
C12 C11 C13 110.6(2) . .
C12 C11 Si1 110.58(19) . .
C13 C11 Si1 112.4(2) . .
C23 C21 C22 111.0(2) . .
C23 C21 Si2 112.07(18) . .
C22 C21 Si2 111.14(18) . .
C32 C31 C33 110.9(2) . .
C32 C31 Si3 112.64(18) . .
C33 C31 Si3 110.52(18) . .
C42 C41 C43 110.9(2) . .
C42 C41 Si4 112.97(17) . .
C43 C41 Si4 109.53(18) . .
C54 C51 C52 177.3(7) . .
C54 C51 C55 129.2(6) . .
C52 C51 C55 53.3(5) . .
C54 C51 C55 62.8(5) . 2_565
C52 C51 C55 119.6(6) . 2_565
C55 C51 C55 66.7(5) . 2_565
C55 C52 C51 64.5(7) . .
C55 C52 C53 61.8(7) . .
C51 C52 C53 126.3(6) . .
C55 C53 C52 51.0(5) . .
C55 C53 C54 60.6(5) . 2_565
C52 C53 C54 111.4(7) . 2_565
C51 C54 C55 64.4(5) . 2_565
C51 C54 C53 119.6(6) . 2_565
C55 C54 C53 55.2(4) 2_565 2_565
C52 C55 C51 62.2(10) . .
C52 C55 C53 67.2(10) . .
C51 C55 C53 129.4(6) . .
C52 C55 C54 131.0(11) . 2_565
C51 C55 C54 165.4(7) . 2_565
C53 C55 C54 64.2(5) . 2_565
C52 C55 C51 172.1(9) . 2_565
C51 C55 C51 113.3(5) . 2_565
C53 C55 C51 117.0(6) . 2_565
C54 C55 C51 52.8(5) 2_565 2_565
C52 C55 C55 122.0(13) . 2_565
C51 C55 C55 60.2(5) . 2_565
C53 C55 C55 168.8(9) . 2_565
C54 C55 C55 105.8(8) 2_565 2_565
C51 C55 C55 53.1(5) 2_565 2_565

loop_
_geom_bond_atom_site_label_1
_geom_bond_atom_site_label_2
_geom_bond_distance
_geom_bond_site_symmetry_2
Ti1 O4 1.801(2) 2_666
Ti1 O2 1.807(2) .
Ti1 Cl1 2.2807(17) .
Ti1 C4 2.332(3) .
Ti1 C3 2.350(3) .
Ti1 C2 2.365(3) .
Ti1 C5 2.369(3) .
Ti1 C1 2.374(3) .
Ti2 O1 1.808(2) 2_666
Ti2 O3 1.811(2) .
Ti2 Cl2 2.269(2) .
Ti2 C6 2.330(3) .
Ti2 C7 2.357(3) .
Ti2 C10 2.362(3) .
Ti2 C8 2.363(3) .
Ti2 C9 2.375(3) .
Si1 O8 1.617(2) .
Si1 O5 1.625(2) .
Si1 O1 1.629(2) .
Si1 C11 1.848(3) .
Si2 O6 1.6104(19) .
Si2 O5 1.614(2) .
Si2 O2 1.626(2) .
Si2 C21 1.857(3) .
Si3 O6 1.614(2) .
Si3 O7 1.618(2) .
Si3 O3 1.623(2) .
Si3 C31 1.851(3) .
Si4 O8 1.6137(19) .
Si4 O7 1.615(2) .
Si4 O4 1.6253(19) .
Si4 C41 1.855(3) .
O1 Ti2 1.808(2) 2_666
O4 Ti1 1.801(2) 2_666
C1 C5 1.394(4) .
C1 C2 1.403(4) .
C2 C3 1.401(4) .
C3 C4 1.397(5) .
C4 C5 1.403(4) .
C6 C7 1.393(5) .
C6 C10 1.392(5) .
C7 C8 1.393(5) .
C8 C9 1.401(5) .
C9 C10 1.395(5) .
C11 C12 1.532(4) .
C11 C13 1.534(4) .
C21 C23 1.533(4) .
C21 C22 1.534(4) .
C31 C32 1.531(4) .
C31 C33 1.541(4) .
C41 C42 1.532(4) .
C41 C43 1.542(4) .
C51 C54 1.311(10) .
C51 C52 1.342(18) .
C51 C55 1.369(8) .
C51 C55 1.485(8) 2_565
C52 C55 1.216(9) .
C52 C53 1.443(18) .
C53 C55 1.379(8) .
C53 C54 1.512(11) 2_565
C54 C55 1.464(10) 2_565
C54 C53 1.512(11) 2_565
C55 C54 1.464(10) 2_565
C55 C51 1.485(8) 2_565
C55 C55 1.572(13) 2_565
